data_7715466
loop_
_publ_author_name
'Jeong, Ah Rim'
'Park, Si Ra'
'Shin, Jong Won'
'Kim, Jihyun'
'Tokunaga, Ryuya'
'Hayami, Shinya'
'Min, Kil Sik'

_publ_section_title
;
 Mononuclear Fe(III) complexes with
 2,4-dichloro-6-((quinoline-8-ylimino)methyl)phenolate: synthesis,
 structure, and magnetic behavior.
;
_journal_issue 15
_journal_name_full 'Dalton transactions (Cambridge, England : 2003)'
_journal_page_first 6809
_journal_page_last 6817
_journal_paper_doi 10.1039/d3dt04385a
_journal_volume 53
_journal_year 2024
_chemical_formula_moiety 'C32 H18 Cl4 Fe N4 O2, N O3, H2 O'
_chemical_formula_sum 'C32 H20 Cl4 Fe N5 O6'
_chemical_formula_weight 768.18
_space_group_crystal_system triclinic
_space_group_IT_number 2
_space_group_name_Hall '-P 1'
_space_group_name_H-M_alt 'P -1'
_atom_sites_solution_hydrogens mixed
_audit_creation_method SHELXL-2019/3
_audit_update_record
;
2024-02-13 deposited with the CCDC.	2024-03-18 downloaded from the CCDC.
;
_cell_angle_alpha 105.08(3)
_cell_angle_beta 100.34(3)
_cell_angle_gamma 94.92(3)
_cell_formula_units_Z 2
_cell_length_a 9.4930(19)
_cell_length_b 11.327(2)
_cell_length_c 15.069(3)
_cell_measurement_reflns_used 27459
_cell_measurement_temperature 100(2)
_cell_measurement_theta_max 29.54
_cell_measurement_theta_min 0.40
_cell_volume 1524.1(6)
_computing_cell_refinement HKL3000sm
_computing_data_collection 'PAL ADSC Quantum-210 ADX Program'
_computing_data_reduction HKL3000sm
_computing_molecular_graphics ORTEP
_computing_publication_material WINGX
_computing_structure_refinement 'SHELXL-2019/2 (Sheldrick, 2019)'
_computing_structure_solution 'SHELXS-2013'(sheldrick, 2013)'
_diffrn_ambient_temperature 100(2)
_diffrn_measured_fraction_theta_full 0.932
_diffrn_measured_fraction_theta_max 0.844
_diffrn_measurement_device_type 'ADSC Q210 CCD area detertor'
_diffrn_measurement_method 'omega scan'
_diffrn_radiation_type synchrotron
_diffrn_radiation_wavelength 0.700
_diffrn_reflns_av_R_equivalents 0.0184
_diffrn_reflns_av_unetI/netI 0.0337
_diffrn_reflns_Laue_measured_fraction_full 0.932
_diffrn_reflns_Laue_measured_fraction_max 0.844
_diffrn_reflns_limit_h_max 11
_diffrn_reflns_limit_h_min -11
_diffrn_reflns_limit_k_max 15
_diffrn_reflns_limit_k_min -15
_diffrn_reflns_limit_l_max 20
_diffrn_reflns_limit_l_min -20
_diffrn_reflns_number 14642
_diffrn_reflns_point_group_measured_fraction_full 0.932
_diffrn_reflns_point_group_measured_fraction_max 0.844
_diffrn_reflns_theta_full 24.835
_diffrn_reflns_theta_max 29.491
_diffrn_reflns_theta_min 1.852
_diffrn_source 'PLSII 2D bending magnet'
_exptl_absorpt_coefficient_mu 0.868
_exptl_absorpt_correction_T_max 1.00
_exptl_absorpt_correction_T_min 0.933
_exptl_absorpt_correction_type empirical
_exptl_absorpt_process_details 'HKL3000 Scalepack'
_exptl_crystal_colour brown
_exptl_crystal_density_diffrn 1.674
_exptl_crystal_description needle
_exptl_crystal_F_000 778
_exptl_crystal_size_max 0.100
_exptl_crystal_size_mid 0.050
_exptl_crystal_size_min 0.020
_refine_diff_density_max 1.614
_refine_diff_density_min -1.281
_refine_diff_density_rms 0.127
_refine_ls_extinction_coef 0.094(7)
_refine_ls_extinction_expression Fc^*^=kFc[1+0.001xFc^2^\l^3^/sin(2\q)]^-1/4^
_refine_ls_extinction_method 'SHELXL-2019/2 (Sheldrick 2019)'
_refine_ls_goodness_of_fit_ref 1.041
_refine_ls_hydrogen_treatment mixed
_refine_ls_matrix_type full
_refine_ls_number_parameters 440
_refine_ls_number_reflns 7484
_refine_ls_number_restraints 3
_refine_ls_restrained_S_all 1.041
_refine_ls_R_factor_all 0.0898
_refine_ls_R_factor_gt 0.0711
_refine_ls_shift/su_max 0.000
_refine_ls_shift/su_mean 0.000
_refine_ls_structure_factor_coef Fsqd
_refine_ls_weighting_details 'w=1/[\s^2^(Fo^2^)+(0.1568P)^2^] where P=(Fo^2^+2Fc^2^)/3'
_refine_ls_weighting_scheme calc
_refine_ls_wR_factor_gt 0.1912
_refine_ls_wR_factor_ref 0.2092
_reflns_Friedel_coverage 0.000
_reflns_number_gt 5520
_reflns_number_total 7484
_reflns_threshold_expression 'I > 2\s(I)'
_cod_data_source_file d3dt04385a2.cif
_cod_data_source_block 1a(100K)
_cod_depositor_comments 'Adding full bibliography for 7715466--7715471.cif.'
_cod_database_code 7715466
_shelx_shelxl_version_number 2019/3
_shelx_space_group_comment
;
The symmetry employed for this shelxl refinement is uniquely defined
by the following loop, which should always be used as a source of
symmetry information in preference to the above space-group names.
They are only intended as comments.
;
_shelx_estimated_absorpt_t_min 0.918
_shelx_estimated_absorpt_t_max 0.983
_exptl_absorpt_special_details
;
Since the Pohang Accelerator Laboratory goniostat has only one omega-axis,
diffrn_measured_fraction_theta_full is not fully covered as 0.932, especially
for the low symmetry such as a triclinic system. As this is an inherent
problem, other command and option were not helpful to
improve the completeness.
;

loop_
_space_group_symop_operation_xyz
'x, y, z'
'-x, -y, -z'

loop_
_atom_site_label
_atom_site_type_symbol
_atom_site_fract_x
_atom_site_fract_y
_atom_site_fract_z
_atom_site_U_iso_or_equiv
_atom_site_adp_type
_atom_site_occupancy
_atom_site_site_symmetry_order
_atom_site_calc_flag
_atom_site_refinement_flags_posn
_atom_site_refinement_flags_adp
_atom_site_refinement_flags_occupancy
_atom_site_disorder_assembly
_atom_site_disorder_group
Fe1 Fe 0.34796(5) 0.70663(4) 0.25377(3) 0.03948(18) Uani 1 1 d . . . . .
Cl1 Cl -0.06420(10) 0.24184(10) 0.38028(7) 0.0652(3) Uani 1 1 d . . . . .
Cl2 Cl 0.01135(9) 0.36824(8) 0.06959(6) 0.0521(2) Uani 1 1 d . . . . .
Cl3 Cl -0.28147(10) 0.98956(9) 0.12216(7) 0.0573(3) Uani 1 1 d . . . . .
Cl4 Cl -0.05023(9) 0.79162(8) 0.39416(5) 0.0506(2) Uani 1 1 d . . . . .
N1 N 0.4762(3) 0.8648(2) 0.32275(17) 0.0403(5) Uani 1 1 d . . . . .
N2 N 0.4022(3) 0.6701(2) 0.37168(17) 0.0387(5) Uani 1 1 d . . . . .
N3 N 0.5162(3) 0.6500(2) 0.20309(17) 0.0414(6) Uani 1 1 d . . . . .
N4 N 0.3031(3) 0.7533(2) 0.13793(17) 0.0420(6) Uani 1 1 d . . . . .
O1 O 0.2393(2) 0.5505(2) 0.19618(14) 0.0437(5) Uani 1 1 d . . . . .
O2 O 0.1882(2) 0.7671(2) 0.29896(14) 0.0429(5) Uani 1 1 d . . . . .
C1 C 0.5526(3) 0.8595(3) 0.4077(2) 0.0408(6) Uani 1 1 d . . . . .
C2 C 0.4984(3) 0.9665(3) 0.2964(2) 0.0437(7) Uani 1 1 d . . . . .
H2 H 0.444660 0.970303 0.237866 0.052 Uiso 1 1 calc R U . . .
C3 C 0.5981(4) 1.0685(3) 0.3518(2) 0.0479(7) Uani 1 1 d . . . . .
H3 H 0.610517 1.140398 0.331198 0.057 Uiso 1 1 calc R U . . .
C4 C 0.6782(4) 1.0643(3) 0.4362(2) 0.0463(7) Uani 1 1 d . . . . .
H4 H 0.746647 1.132989 0.474040 0.056 Uiso 1 1 calc R U . . .
C5 C 0.6580(3) 0.9570(3) 0.4664(2) 0.0446(7) Uani 1 1 d . . . . .
C6 C 0.7354(4) 0.9410(3) 0.5514(2) 0.0468(7) Uani 1 1 d . . . . .
H6 H 0.807604 1.004859 0.592076 0.056 Uiso 1 1 calc R U . . .
C7 C 0.7061(4) 0.8334(3) 0.5749(2) 0.0486(7) Uani 1 1 d . . . . .
H7 H 0.759219 0.823699 0.631694 0.058 Uiso 1 1 calc R U . . .
C8 C 0.5990(4) 0.7370(3) 0.5164(2) 0.0457(7) Uani 1 1 d . . . . .
H8 H 0.581032 0.662747 0.533154 0.055 Uiso 1 1 calc R U . . .
C9 C 0.5211(3) 0.7518(3) 0.4352(2) 0.0420(6) Uani 1 1 d . . . . .
C10 C 0.3293(3) 0.5907(3) 0.4002(2) 0.0440(7) Uani 1 1 d . . . . .
H10 H 0.356887 0.589503 0.463674 0.053 Uiso 1 1 calc R U . . .
C11 C 0.2083(3) 0.5041(3) 0.3400(2) 0.0446(7) Uani 1 1 d . . . . .
C12 C 0.1333(4) 0.4296(3) 0.3825(2) 0.0501(7) Uani 1 1 d . . . . .
H12 H 0.157711 0.442524 0.448608 0.060 Uiso 1 1 calc R U . . .
C13 C 0.0245(4) 0.3378(3) 0.3281(3) 0.0518(8) Uani 1 1 d . . . . .
C14 C -0.0146(4) 0.3181(3) 0.2315(3) 0.0502(8) Uani 1 1 d . . . . .
H14 H -0.090991 0.255334 0.194562 0.060 Uiso 1 1 calc R U . . .
C15 C 0.0604(3) 0.3920(3) 0.1901(2) 0.0462(7) Uani 1 1 d . . . . .
C16 C 0.1745(3) 0.4874(3) 0.2422(2) 0.0414(6) Uani 1 1 d . . . . .
C17 C 0.5177(4) 0.6682(3) 0.1169(2) 0.0441(7) Uani 1 1 d . . . . .
C18 C 0.6225(4) 0.5964(3) 0.2418(2) 0.0453(7) Uani 1 1 d . . . . .
H18 H 0.621814 0.583033 0.301396 0.054 Uiso 1 1 calc R U . . .
C19 C 0.7343(4) 0.5597(3) 0.1961(2) 0.0489(7) Uani 1 1 d . . . . .
H19 H 0.809056 0.523085 0.225395 0.059 Uiso 1 1 calc R U . . .
C20 C 0.7366(4) 0.5760(3) 0.1107(2) 0.0504(8) Uani 1 1 d . . . . .
H20 H 0.812629 0.550794 0.080108 0.061 Uiso 1 1 calc R U . . .
C21 C 0.6251(4) 0.6311(3) 0.0664(2) 0.0489(7) Uani 1 1 d . . . . .
C22 C 0.6137(4) 0.6483(3) -0.0236(2) 0.0518(8) Uani 1 1 d . . . . .
H22 H 0.684353 0.622792 -0.059153 0.062 Uiso 1 1 calc R U . . .
C23 C 0.5028(4) 0.7009(3) -0.0598(2) 0.0528(8) Uani 1 1 d . . . . .
H23 H 0.496862 0.711814 -0.120731 0.063 Uiso 1 1 calc R U . . .
C24 C 0.3964(4) 0.7397(3) -0.0094(2) 0.0487(7) Uani 1 1 d . . . . .
H24 H 0.319785 0.776737 -0.036191 0.058 Uiso 1 1 calc R U . . .
C25 C 0.4028(4) 0.7242(3) 0.0791(2) 0.0455(7) Uani 1 1 d . . . . .
C26 C 0.1971(3) 0.8129(3) 0.1157(2) 0.0439(7) Uani 1 1 d . . . . .
H26 H 0.193990 0.841300 0.061481 0.053 Uiso 1 1 calc R U . . .
C27 C 0.0847(4) 0.8389(3) 0.1671(2) 0.0444(7) Uani 1 1 d . . . . .
C28 C -0.0283(4) 0.8964(3) 0.1272(2) 0.0480(7) Uani 1 1 d . . . . .
H28 H -0.024635 0.918636 0.070956 0.058 Uiso 1 1 calc R U . . .
C29 C -0.1414(4) 0.9194(3) 0.1699(2) 0.0488(7) Uani 1 1 d . . . . .
C30 C -0.1494(4) 0.8860(3) 0.2520(2) 0.0485(7) Uani 1 1 d . . . . .
H30 H -0.230531 0.900502 0.280099 0.058 Uiso 1 1 calc R U . . .
C31 C -0.0400(4) 0.8323(3) 0.2922(2) 0.0455(7) Uani 1 1 d . . . . .
C32 C 0.0845(3) 0.8099(3) 0.2522(2) 0.0429(7) Uani 1 1 d . . . . .
N5 N 0.5483(4) 0.3565(3) 0.3150(2) 0.0559(7) Uani 1 1 d . . . . .
O3 O 0.5753(3) 0.4428(2) 0.38903(17) 0.0642(7) Uani 1 1 d . . . . .
O4 O 0.6446(3) 0.3229(3) 0.27270(19) 0.0635(7) Uani 1 1 d . . . . .
O5 O 0.4191(3) 0.3022(3) 0.28251(18) 0.0627(7) Uani 1 1 d . . . . .
O6 O 0.3175(4) 0.0804(3) 0.1326(2) 0.0808(9) Uani 1 1 d D . . . .
H6A H 0.345(5) 0.145(4) 0.187(2) 0.121 Uiso 1 1 d D U . . .
H6B H 0.233(4) 0.090(5) 0.095(3) 0.121 Uiso 1 1 d D U . . .

loop_
_atom_site_aniso_label
_atom_site_aniso_U_11
_atom_site_aniso_U_22
_atom_site_aniso_U_33
_atom_site_aniso_U_23
_atom_site_aniso_U_13
_atom_site_aniso_U_12
Fe1 0.0348(3) 0.0394(3) 0.0391(3) 0.00454(17) 0.00671(16) -0.00002(17)
Cl1 0.0462(6) 0.0749(6) 0.0767(6) 0.0369(5) 0.0046(4) -0.0104(4)
Cl2 0.0432(5) 0.0550(5) 0.0472(4) 0.0026(3) 0.0048(3) -0.0052(3)
Cl3 0.0461(5) 0.0587(5) 0.0612(5) 0.0113(4) 0.0025(3) 0.0110(4)
Cl4 0.0406(5) 0.0615(5) 0.0460(4) 0.0085(3) 0.0107(3) 0.0037(3)
N1 0.0323(14) 0.0386(12) 0.0451(13) 0.0037(10) 0.0098(9) -0.0005(9)
N2 0.0355(14) 0.0318(11) 0.0422(12) 0.0020(9) 0.0057(9) 0.0011(9)
N3 0.0338(14) 0.0416(13) 0.0440(13) 0.0052(10) 0.0083(10) 0.0001(10)
N4 0.0378(15) 0.0422(13) 0.0393(12) 0.0025(10) 0.0066(10) -0.0001(10)
O1 0.0416(12) 0.0426(11) 0.0416(11) 0.0049(8) 0.0090(8) -0.0016(9)
O2 0.0351(12) 0.0461(11) 0.0431(11) 0.0062(9) 0.0073(8) 0.0028(8)
C1 0.0357(16) 0.0402(14) 0.0400(14) 0.0010(11) 0.0076(11) 0.0020(11)
C2 0.0384(17) 0.0379(14) 0.0518(17) 0.0077(12) 0.0107(12) 0.0019(11)
C3 0.0434(19) 0.0396(15) 0.0571(18) 0.0066(13) 0.0137(13) 0.0019(12)
C4 0.0360(17) 0.0438(16) 0.0524(17) 0.0023(13) 0.0116(12) -0.0004(12)
C5 0.0359(17) 0.0417(15) 0.0486(16) 0.0021(12) 0.0082(12) -0.0007(11)
C6 0.0392(18) 0.0474(16) 0.0454(16) 0.0007(12) 0.0087(12) -0.0004(12)
C7 0.0423(18) 0.0544(18) 0.0414(15) 0.0045(13) 0.0045(12) 0.0023(13)
C8 0.0429(18) 0.0461(16) 0.0445(15) 0.0066(12) 0.0103(12) 0.0043(13)
C9 0.0366(17) 0.0414(15) 0.0410(14) 0.0011(11) 0.0080(11) 0.0000(11)
C10 0.0379(17) 0.0477(16) 0.0430(15) 0.0079(12) 0.0088(11) 0.0013(12)
C11 0.0345(17) 0.0470(16) 0.0491(16) 0.0107(13) 0.0075(12) 0.0007(12)
C12 0.046(2) 0.0533(18) 0.0496(17) 0.0149(14) 0.0072(13) 0.0020(14)
C13 0.0391(19) 0.057(2) 0.061(2) 0.0227(16) 0.0089(14) 0.0005(14)
C14 0.0367(18) 0.0463(17) 0.063(2) 0.0131(14) 0.0061(14) -0.0030(13)
C15 0.0362(17) 0.0443(16) 0.0510(17) 0.0044(13) 0.0053(12) 0.0026(12)
C16 0.0349(16) 0.0386(14) 0.0459(15) 0.0058(11) 0.0077(11) -0.0003(11)
C17 0.0427(18) 0.0407(15) 0.0411(14) 0.0011(11) 0.0085(12) -0.0028(12)
C18 0.0403(18) 0.0420(15) 0.0487(16) 0.0057(12) 0.0086(12) 0.0026(12)
C19 0.0390(18) 0.0441(16) 0.0573(18) 0.0047(13) 0.0101(13) 0.0018(12)
C20 0.044(2) 0.0441(16) 0.0582(19) 0.0023(14) 0.0184(14) 0.0002(13)
C21 0.0431(19) 0.0425(16) 0.0521(17) 0.0008(13) 0.0110(13) -0.0050(13)
C22 0.047(2) 0.0519(18) 0.0489(17) 0.0009(14) 0.0158(13) -0.0072(14)
C23 0.054(2) 0.0540(19) 0.0439(16) 0.0062(14) 0.0116(13) -0.0066(15)
C24 0.0420(19) 0.0543(18) 0.0443(16) 0.0088(13) 0.0071(12) -0.0033(13)
C25 0.0428(18) 0.0458(16) 0.0412(15) 0.0059(12) 0.0055(12) -0.0025(12)
C26 0.0417(18) 0.0449(16) 0.0391(14) 0.0068(12) 0.0031(11) 0.0006(12)
C27 0.0416(18) 0.0419(15) 0.0436(15) 0.0044(12) 0.0057(12) 0.0029(12)
C28 0.0445(19) 0.0466(17) 0.0475(16) 0.0086(13) 0.0031(13) 0.0057(13)
C29 0.0391(18) 0.0472(17) 0.0527(17) 0.0057(13) 0.0025(13) 0.0071(13)
C30 0.0374(18) 0.0486(17) 0.0496(17) 0.0014(13) 0.0038(12) 0.0018(13)
C31 0.0375(17) 0.0483(17) 0.0440(16) 0.0038(13) 0.0075(12) 0.0003(12)
C32 0.0351(17) 0.0394(14) 0.0459(15) 0.0016(12) 0.0052(11) 0.0004(11)
N5 0.068(2) 0.0536(17) 0.0487(15) 0.0173(13) 0.0131(14) 0.0104(14)
O3 0.086(2) 0.0562(15) 0.0469(13) 0.0124(11) 0.0111(12) 0.0022(13)
O4 0.0613(18) 0.0718(18) 0.0600(15) 0.0202(13) 0.0135(12) 0.0165(14)
O5 0.0580(17) 0.0680(17) 0.0574(15) 0.0119(12) 0.0111(11) 0.0028(13)
O6 0.098(3) 0.0677(19) 0.0683(19) 0.0200(15) 0.0068(16) -0.0130(17)

loop_
_atom_type_symbol
_atom_type_description
_atom_type_scat_dispersion_real
_atom_type_scat_dispersion_imag
_atom_type_scat_source
C C 0.0033 0.0016 'International Tables Vol C Tables 4.2.6.8 and 6.1.1.4'
H H 0.0000 0.0000 'International Tables Vol C Tables 4.2.6.8 and 6.1.1.4'
N N 0.0063 0.0031 'International Tables Vol C Tables 4.2.6.8 and 6.1.1.4'
O O 0.0112 0.0059 'International Tables Vol C Tables 4.2.6.8 and 6.1.1.4'
Cl Cl 0.1453 0.1556 'International Tables Vol C Tables 4.2.6.8 and 6.1.1.4'
Fe Fe 0.3456 0.8258 'International Tables Vol C Tables 4.2.6.8 and 6.1.1.4'

loop_
_geom_angle_atom_site_label_1
_geom_angle_atom_site_label_2
_geom_angle_atom_site_label_3
_geom_angle
_geom_angle_site_symmetry_1
_geom_angle_site_symmetry_3
_geom_angle_publ_flag
O1 Fe1 O2 90.81(10) . . ?
O1 Fe1 N2 92.65(10) . . ?
O2 Fe1 N2 86.20(10) . . ?
O1 Fe1 N4 91.15(10) . . ?
O2 Fe1 N4 94.60(11) . . ?
N2 Fe1 N4 176.10(10) . . ?
O1 Fe1 N3 90.83(10) . . ?
O2 Fe1 N3 177.04(10) . . ?
N2 Fe1 N3 96.18(11) . . ?
N4 Fe1 N3 82.91(11) . . ?
O1 Fe1 N1 174.38(11) . . ?
O2 Fe1 N1 91.79(10) . . ?
N2 Fe1 N1 82.55(11) . . ?
N4 Fe1 N1 93.60(11) . . ?
N3 Fe1 N1 86.79(11) . . ?
C2 N1 C1 119.0(3) . . ?
C2 N1 Fe1 129.4(2) . . ?
C1 N1 Fe1 111.6(2) . . ?
C10 N2 C9 119.6(3) . . ?
C10 N2 Fe1 125.4(2) . . ?
C9 N2 Fe1 114.4(2) . . ?
C18 N3 C17 118.9(3) . . ?
C18 N3 Fe1 128.2(2) . . ?
C17 N3 Fe1 112.9(2) . . ?
C26 N4 C25 120.7(3) . . ?
C26 N4 Fe1 125.1(2) . . ?
C25 N4 Fe1 114.0(2) . . ?
C16 O1 Fe1 122.94(19) . . ?
C32 O2 Fe1 125.7(2) . . ?
N1 C1 C5 122.2(3) . . ?
N1 C1 C9 117.3(3) . . ?
C5 C1 C9 120.5(3) . . ?
N1 C2 C3 122.3(3) . . ?
N1 C2 H2 118.9 . . ?
C3 C2 H2 118.9 . . ?
C4 C3 C2 119.7(3) . . ?
C4 C3 H3 120.1 . . ?
C2 C3 H3 120.1 . . ?
C3 C4 C5 119.6(3) . . ?
C3 C4 H4 120.2 . . ?
C5 C4 H4 120.2 . . ?
C1 C5 C4 117.1(3) . . ?
C1 C5 C6 118.1(3) . . ?
C4 C5 C6 124.8(3) . . ?
C7 C6 C5 120.2(3) . . ?
C7 C6 H6 119.9 . . ?
C5 C6 H6 119.9 . . ?
C6 C7 C8 121.4(3) . . ?
C6 C7 H7 119.3 . . ?
C8 C7 H7 119.3 . . ?
C9 C8 C7 119.3(3) . . ?
C9 C8 H8 120.4 . . ?
C7 C8 H8 120.4 . . ?
C8 C9 C1 120.4(3) . . ?
C8 C9 N2 127.4(3) . . ?
C1 C9 N2 112.1(3) . . ?
N2 C10 C11 123.0(3) . . ?
N2 C10 H10 118.5 . . ?
C11 C10 H10 118.5 . . ?
C12 C11 C16 121.5(3) . . ?
C12 C11 C10 116.5(3) . . ?
C16 C11 C10 121.8(3) . . ?
C13 C12 C11 119.7(3) . . ?
C13 C12 H12 120.2 . . ?
C11 C12 H12 120.2 . . ?
C12 C13 C14 121.3(3) . . ?
C12 C13 Cl1 119.7(3) . . ?
C14 C13 Cl1 119.0(3) . . ?
C15 C14 C13 118.6(3) . . ?
C15 C14 H14 120.7 . . ?
C13 C14 H14 120.7 . . ?
C14 C15 C16 122.9(3) . . ?
C14 C15 Cl2 118.7(2) . . ?
C16 C15 Cl2 118.4(3) . . ?
O1 C16 C11 126.0(3) . . ?
O1 C16 C15 118.0(3) . . ?
C11 C16 C15 116.0(3) . . ?
N3 C17 C21 122.6(3) . . ?
N3 C17 C25 116.6(3) . . ?
C21 C17 C25 120.8(3) . . ?
N3 C18 C19 121.4(3) . . ?
N3 C18 H18 119.3 . . ?
C19 C18 H18 119.3 . . ?
C20 C19 C18 120.4(3) . . ?
C20 C19 H19 119.8 . . ?
C18 C19 H19 119.8 . . ?
C19 C20 C21 120.2(3) . . ?
C19 C20 H20 119.9 . . ?
C21 C20 H20 119.9 . . ?
C22 C21 C17 118.5(3) . . ?
C22 C21 C20 124.9(3) . . ?
C17 C21 C20 116.5(3) . . ?
C23 C22 C21 120.4(3) . . ?
C23 C22 H22 119.8 . . ?
C21 C22 H22 119.8 . . ?
C22 C23 C24 121.4(3) . . ?
C22 C23 H23 119.3 . . ?
C24 C23 H23 119.3 . . ?
C25 C24 C23 120.1(3) . . ?
C25 C24 H24 119.9 . . ?
C23 C24 H24 119.9 . . ?
C24 C25 N4 127.7(3) . . ?
C24 C25 C17 118.7(3) . . ?
N4 C25 C17 113.5(3) . . ?
N4 C26 C27 124.9(3) . . ?
N4 C26 H26 117.6 . . ?
C27 C26 H26 117.6 . . ?
C32 C27 C28 121.1(3) . . ?
C32 C27 C26 122.5(3) . . ?
C28 C27 C26 116.4(3) . . ?
C29 C28 C27 119.7(3) . . ?
C29 C28 H28 120.1 . . ?
C27 C28 H28 120.1 . . ?
C28 C29 C30 120.9(3) . . ?
C28 C29 Cl3 120.5(3) . . ?
C30 C29 Cl3 118.6(3) . . ?
C31 C30 C29 120.2(3) . . ?
C31 C30 H30 119.9 . . ?
C29 C30 H30 119.9 . . ?
C30 C31 C32 121.5(3) . . ?
C30 C31 Cl4 119.9(3) . . ?
C32 C31 Cl4 118.6(3) . . ?
O2 C32 C27 126.1(3) . . ?
O2 C32 C31 117.3(3) . . ?
C27 C32 C31 116.6(3) . . ?
O4 N5 O3 121.2(3) . . ?
O4 N5 O5 119.6(3) . . ?
O3 N5 O5 119.2(3) . . ?
H6A O6 H6B 112(2) . . ?

loop_
_geom_bond_atom_site_label_1
_geom_bond_atom_site_label_2
_geom_bond_distance
_geom_bond_site_symmetry_2
_geom_bond_publ_flag
Fe1 O1 1.874(2) . ?
Fe1 O2 1.881(2) . ?
Fe1 N2 1.919(3) . ?
Fe1 N4 1.939(3) . ?
Fe1 N3 1.976(3) . ?
Fe1 N1 1.994(3) . ?
Cl1 C13 1.742(4) . ?
Cl2 C15 1.734(3) . ?
Cl3 C29 1.747(4) . ?
Cl4 C31 1.731(3) . ?
N1 C2 1.325(4) . ?
N1 C1 1.372(4) . ?
N2 C10 1.293(4) . ?
N2 C9 1.420(4) . ?
N3 C18 1.343(4) . ?
N3 C17 1.369(4) . ?
N4 C26 1.301(4) . ?
N4 C25 1.412(4) . ?
O1 C16 1.305(4) . ?
O2 C32 1.309(4) . ?
C1 C5 1.409(4) . ?
C1 C9 1.413(4) . ?
C2 C3 1.398(4) . ?
C2 H2 0.9500 . ?
C3 C4 1.374(5) . ?
C3 H3 0.9500 . ?
C4 C5 1.414(5) . ?
C4 H4 0.9500 . ?
C5 C6 1.420(5) . ?
C6 C7 1.375(5) . ?
C6 H6 0.9500 . ?
C7 C8 1.411(4) . ?
C7 H7 0.9500 . ?
C8 C9 1.369(4) . ?
C8 H8 0.9500 . ?
C10 C11 1.441(4) . ?
C10 H10 0.9500 . ?
C11 C12 1.405(5) . ?
C11 C16 1.409(4) . ?
C12 C13 1.374(5) . ?
C12 H12 0.9500 . ?
C13 C14 1.388(5) . ?
C14 C15 1.388(5) . ?
C14 H14 0.9500 . ?
C15 C16 1.417(4) . ?
C17 C21 1.407(5) . ?
C17 C25 1.414(5) . ?
C18 C19 1.401(5) . ?
C18 H18 0.9500 . ?
C19 C20 1.351(5) . ?
C19 H19 0.9500 . ?
C20 C21 1.425(5) . ?
C20 H20 0.9500 . ?
C21 C22 1.405(5) . ?
C22 C23 1.354(5) . ?
C22 H22 0.9500 . ?
C23 C24 1.403(5) . ?
C23 H23 0.9500 . ?
C24 C25 1.381(5) . ?
C24 H24 0.9500 . ?
C26 C27 1.433(5) . ?
C26 H26 0.9500 . ?
C27 C32 1.405(5) . ?
C27 C28 1.425(5) . ?
C28 C29 1.358(5) . ?
C28 H28 0.9500 . ?
C29 C30 1.396(5) . ?
C30 C31 1.375(5) . ?
C30 H30 0.9500 . ?
C31 C32 1.432(4) . ?
N5 O4 1.237(4) . ?
N5 O3 1.246(4) . ?
N5 O5 1.273(4) . ?
O6 H6A 0.926(10) . ?
O6 H6B 0.927(10) . ?

loop_
_geom_torsion_atom_site_label_1
_geom_torsion_atom_site_label_2
_geom_torsion_atom_site_label_3
_geom_torsion_atom_site_label_4
_geom_torsion
_geom_torsion_site_symmetry_1
_geom_torsion_site_symmetry_2
_geom_torsion_site_symmetry_3
_geom_torsion_site_symmetry_4
_geom_torsion_publ_flag
O2 Fe1 O1 C16 -56.3(3) . . . . ?
N2 Fe1 O1 C16 30.0(3) . . . . ?
N4 Fe1 O1 C16 -150.9(3) . . . . ?
N3 Fe1 O1 C16 126.2(3) . . . . ?
O1 Fe1 O2 C32 -84.7(2) . . . . ?
N2 Fe1 O2 C32 -177.3(2) . . . . ?
N4 Fe1 O2 C32 6.5(2) . . . . ?
N1 Fe1 O2 C32 100.3(2) . . . . ?
C2 N1 C1 C5 -2.4(4) . . . . ?
Fe1 N1 C1 C5 175.5(2) . . . . ?
C2 N1 C1 C9 177.1(3) . . . . ?
Fe1 N1 C1 C9 -5.0(3) . . . . ?
C1 N1 C2 C3 0.6(5) . . . . ?
Fe1 N1 C2 C3 -176.8(2) . . . . ?
N1 C2 C3 C4 0.8(5) . . . . ?
C2 C3 C4 C5 -0.4(5) . . . . ?
N1 C1 C5 C4 2.7(4) . . . . ?
C9 C1 C5 C4 -176.8(3) . . . . ?
N1 C1 C5 C6 -177.7(3) . . . . ?
C9 C1 C5 C6 2.8(5) . . . . ?
C3 C4 C5 C1 -1.2(5) . . . . ?
C3 C4 C5 C6 179.1(3) . . . . ?
C1 C5 C6 C7 -0.5(5) . . . . ?
C4 C5 C6 C7 179.1(3) . . . . ?
C5 C6 C7 C8 -0.5(5) . . . . ?
C6 C7 C8 C9 -1.0(5) . . . . ?
C7 C8 C9 C1 3.3(5) . . . . ?
C7 C8 C9 N2 -174.6(3) . . . . ?
N1 C1 C9 C8 176.2(3) . . . . ?
C5 C1 C9 C8 -4.3(5) . . . . ?
N1 C1 C9 N2 -5.6(4) . . . . ?
C5 C1 C9 N2 173.9(3) . . . . ?
C10 N2 C9 C8 21.0(5) . . . . ?
Fe1 N2 C9 C8 -167.8(3) . . . . ?
C10 N2 C9 C1 -157.1(3) . . . . ?
Fe1 N2 C9 C1 14.1(3) . . . . ?
C9 N2 C10 C11 -179.4(3) . . . . ?
Fe1 N2 C10 C11 10.4(4) . . . . ?
N2 C10 C11 C12 -175.6(3) . . . . ?
N2 C10 C11 C16 9.7(5) . . . . ?
C16 C11 C12 C13 0.2(5) . . . . ?
C10 C11 C12 C13 -174.6(3) . . . . ?
C11 C12 C13 C14 -0.9(6) . . . . ?
C11 C12 C13 Cl1 177.7(3) . . . . ?
C12 C13 C14 C15 1.0(6) . . . . ?
Cl1 C13 C14 C15 -177.6(3) . . . . ?
C13 C14 C15 C16 -0.5(5) . . . . ?
C13 C14 C15 Cl2 -179.6(3) . . . . ?
Fe1 O1 C16 C11 -20.6(5) . . . . ?
Fe1 O1 C16 C15 160.2(2) . . . . ?
C12 C11 C16 O1 -178.8(3) . . . . ?
C10 C11 C16 O1 -4.4(5) . . . . ?
C12 C11 C16 C15 0.4(5) . . . . ?
C10 C11 C16 C15 174.8(3) . . . . ?
C14 C15 C16 O1 179.1(3) . . . . ?
Cl2 C15 C16 O1 -1.8(4) . . . . ?
C14 C15 C16 C11 -0.2(5) . . . . ?
Cl2 C15 C16 C11 179.0(2) . . . . ?
C18 N3 C17 C21 1.1(4) . . . . ?
Fe1 N3 C17 C21 -177.9(2) . . . . ?
C18 N3 C17 C25 179.6(3) . . . . ?
Fe1 N3 C17 C25 0.6(3) . . . . ?
C17 N3 C18 C19 0.3(4) . . . . ?
Fe1 N3 C18 C19 179.1(2) . . . . ?
N3 C18 C19 C20 -0.9(5) . . . . ?
C18 C19 C20 C21 0.1(5) . . . . ?
N3 C17 C21 C22 177.0(3) . . . . ?
C25 C17 C21 C22 -1.5(4) . . . . ?
N3 C17 C21 C20 -1.8(4) . . . . ?
C25 C17 C21 C20 179.7(3) . . . . ?
C19 C20 C21 C22 -177.5(3) . . . . ?
C19 C20 C21 C17 1.2(5) . . . . ?
C17 C21 C22 C23 0.9(5) . . . . ?
C20 C21 C22 C23 179.5(3) . . . . ?
C21 C22 C23 C24 0.0(5) . . . . ?
C22 C23 C24 C25 -0.3(5) . . . . ?
C23 C24 C25 N4 -177.5(3) . . . . ?
C23 C24 C25 C17 -0.3(5) . . . . ?
C26 N4 C25 C24 -7.5(5) . . . . ?
Fe1 N4 C25 C24 176.3(3) . . . . ?
C26 N4 C25 C17 175.2(3) . . . . ?
Fe1 N4 C25 C17 -1.0(3) . . . . ?
N3 C17 C25 C24 -177.3(3) . . . . ?
C21 C17 C25 C24 1.2(5) . . . . ?
N3 C17 C25 N4 0.2(4) . . . . ?
C21 C17 C25 N4 178.8(3) . . . . ?
C25 N4 C26 C27 175.3(3) . . . . ?
Fe1 N4 C26 C27 -9.0(4) . . . . ?
N4 C26 C27 C32 5.0(5) . . . . ?
N4 C26 C27 C28 -175.0(3) . . . . ?
C32 C27 C28 C29 -2.6(5) . . . . ?
C26 C27 C28 C29 177.4(3) . . . . ?
C27 C28 C29 C30 -0.8(5) . . . . ?
C27 C28 C29 Cl3 -179.9(2) . . . . ?
C28 C29 C30 C31 1.8(5) . . . . ?
Cl3 C29 C30 C31 -179.0(2) . . . . ?
C29 C30 C31 C32 0.5(5) . . . . ?
C29 C30 C31 Cl4 179.8(2) . . . . ?
Fe1 O2 C32 C27 -11.8(4) . . . . ?
Fe1 O2 C32 C31 169.7(2) . . . . ?
C28 C27 C32 O2 -173.8(3) . . . . ?
C26 C27 C32 O2 6.2(5) . . . . ?
C28 C27 C32 C31 4.7(4) . . . . ?
C26 C27 C32 C31 -175.3(3) . . . . ?
C30 C31 C32 O2 175.0(3) . . . . ?
Cl4 C31 C32 O2 -4.4(4) . . . . ?
C30 C31 C32 C27 -3.6(4) . . . . ?
Cl4 C31 C32 C27 177.0(2) . . . . ?
